data_8107657
loop_
_publ_author_name
'Fang, Yu'
'Zhang, Cheng'
'Yin, Meng-Qing'
'Yang, Xiao-Die'
'Ma, Wen-Jing'

_publ_section_title
;
 The crystal structure of
 5-chloro-6&#x2032;-methyl-3-(4-(methylsulfonyl)phenyl)-[2,3&#x2032;-bipyridin]-1&#x2032;-ium
 4-methylbenzenesulfonate
;
_journal_issue 6
_journal_name_full 'Zeitschrift f\"ur Kristallographie - New Crystal Structures'
_journal_page_first 1051
_journal_page_last 1053
_journal_paper_doi 10.1515/ncrs-2023-0285
_journal_volume 238
_journal_year 2023
_chemical_formula_moiety 'C18 H16 Cl N2 O2 S, C7 H7 O3 S'
_chemical_formula_sum 'C25 H23 Cl N2 O5 S2'
_chemical_formula_weight 531.056
_space_group_crystal_system monoclinic
_space_group_IT_number 15
_space_group_name_Hall '-C 2yc'
_space_group_name_H-M_alt 'C 1 2/c 1'
_symmetry_Int_Tables_number 15
_atom_sites_solution_primary dual
_cell_angle_alpha 90
_cell_angle_beta 112.32(3)
_cell_angle_gamma 90
_cell_formula_units_Z 8
_cell_length_a 36.911(9)
_cell_length_b 9.931(2)
_cell_length_c 14.795(3)
_cell_measurement_reflns_used 9199
_cell_measurement_temperature 293(2)
_cell_measurement_theta_max 25.47
_cell_measurement_theta_min 1.19
_cell_volume 5017(2)
_computing_molecular_graphics 'Olex2 1.5 (Dolomanov et al., 2009)'
_computing_publication_material 'Olex2 1.5 (Dolomanov et al., 2009)'
_computing_structure_refinement 'olex2.refine 1.5 (Bourhis et al., 2015)'
_computing_structure_solution 'SHELXT 2018/2 (Sheldrick, 2018)'
_diffrn_ambient_temperature 293(2)
_diffrn_measured_fraction_theta_full 0.9996
_diffrn_measured_fraction_theta_max 0.9944
_diffrn_measurement_device_type 'Bruker P4'
_diffrn_measurement_method '\w scans'
_diffrn_radiation_monochromator graphite
_diffrn_radiation_type 'Mo K\a'
_diffrn_radiation_wavelength 0.71073
_diffrn_reflns_av_R_equivalents 0.0440
_diffrn_reflns_av_unetI/netI 0.0513
_diffrn_reflns_Laue_measured_fraction_full 0.9996
_diffrn_reflns_Laue_measured_fraction_max 0.9944
_diffrn_reflns_limit_h_max 44
_diffrn_reflns_limit_h_min -44
_diffrn_reflns_limit_k_max 11
_diffrn_reflns_limit_k_min 0
_diffrn_reflns_limit_l_max 17
_diffrn_reflns_limit_l_min -17
_diffrn_reflns_number 9199
_diffrn_reflns_point_group_measured_fraction_full 0.9996
_diffrn_reflns_point_group_measured_fraction_max 0.9944
_diffrn_reflns_theta_full 25.2417
_diffrn_reflns_theta_max 25.47
_diffrn_reflns_theta_min 1.19
_exptl_absorpt_coefficient_mu 0.358
_exptl_absorpt_correction_type none
_exptl_crystal_density_diffrn 1.406
_exptl_crystal_description needle
_exptl_crystal_F_000 2212.448
_exptl_crystal_size_max 0.3
_exptl_crystal_size_mid 0.3
_exptl_crystal_size_min 0.3
_refine_diff_density_max 0.4303
_refine_diff_density_min -0.4502
_refine_diff_density_rms 0.0823
_refine_ls_d_res_high 0.8263
_refine_ls_d_res_low 17.0721
_refine_ls_extinction_coef 0.0021(2)
_refine_ls_extinction_expression Fc^*^=kFc[1+0.001xFc^2^\l^3^/sin(2\q)]^-1/4^
_refine_ls_goodness_of_fit_ref 1.0785
_refine_ls_hydrogen_treatment constr
_refine_ls_matrix_type full
_refine_ls_number_constraints 40
_refine_ls_number_parameters 320
_refine_ls_number_reflns 4617
_refine_ls_number_restraints 0
_refine_ls_restrained_S_all 1.0785
_refine_ls_R_factor_all 0.0792
_refine_ls_R_factor_gt 0.0500
_refine_ls_shift/su_max 0.0009
_refine_ls_shift/su_mean 0.0000
_refine_ls_structure_factor_coef Fsqd
_refine_ls_weighting_details 'w=1/[\s^2^(Fo^2^)+(0.0656P)^2^+4.0958P] where P=(Fo^2^+2Fc^2^)/3'
_refine_ls_weighting_scheme calc
_refine_ls_wR_factor_gt 0.1259
_refine_ls_wR_factor_ref 0.1447
_reflns_Friedel_coverage 0.0
_reflns_limit_h_max 41
_reflns_limit_h_min -44
_reflns_limit_k_max 11
_reflns_limit_k_min 0
_reflns_limit_l_max 17
_reflns_limit_l_min 0
_reflns_number_gt 3253
_reflns_number_total 4617
_reflns_threshold_expression I>=2u(I)
_cod_data_source_file suppl_j_ncrs-2023-0285_suppl_001.cif
_cod_data_source_block ETR-TsOH
_cod_depositor_comments
;
The following automatic conversions were performed:

data item '_exptl_crystal_density_meas' value 'none' was changed to
'?' -- the value is perceived as not measured.

Automatic conversion script
Id: cif_fix_values 8738 2021-04-28 16:35:53Z antanas 
;
_cod_database_code 8107657
_olex2_refinement_description
;
;
_olex2_submission_special_instructions 'No special instructions were received'

loop_
_space_group_symop_id
_space_group_symop_operation_xyz
1 x,y,z
2 -x,y,-z+1/2
3 -x,-y,-z
4 x,-y,z-1/2
5 x+1/2,y+1/2,z
6 -x+1/2,y+1/2,-z+1/2
7 -x+1/2,-y+1/2,-z
8 x+1/2,-y+1/2,z-1/2

loop_
_atom_site_label
_atom_site_type_symbol
_atom_site_fract_x
_atom_site_fract_y
_atom_site_fract_z
_atom_site_U_iso_or_equiv
_atom_site_adp_type
_atom_site_occupancy
_atom_site_refinement_flags_posn
C1 C 0.68970(8) 0.0244(3) 0.6246(2) 0.0440(7) Uani 1.000000 .
C2 C 0.66503(9) -0.0844(3) 0.6133(2) 0.0480(8) Uani 1.000000 .
H2 H 0.67475(9) -0.1716(3) 0.6173(2) 0.0576(9) Uiso 1.000000 R
C3 C 0.62602(9) -0.0639(3) 0.5961(2) 0.0441(7) Uani 1.000000 .
H3 H 0.60966(9) -0.1375(3) 0.5899(2) 0.0529(9) Uiso 1.000000 R
C4 C 0.61087(8) 0.0661(3) 0.58801(19) 0.0367(6) Uani 1.000000 .
C5 C 0.63652(8) 0.1708(3) 0.6003(2) 0.0427(7) Uani 1.000000 .
H5 H 0.62754(8) 0.2589(3) 0.5961(2) 0.0513(8) Uiso 1.000000 R
C6 C 0.73222(9) 0.0148(4) 0.6433(3) 0.0626(10) Uani 1.000000 .
H6a H 0.73541(9) -0.013(2) 0.5845(6) 0.0938(15) Uiso 1.000000 GR
H6b H 0.74431(17) 0.1011(7) 0.6634(18) 0.0938(15) Uiso 1.000000 GR
H6c H 0.74434(17) -0.0500(19) 0.6939(13) 0.0938(15) Uiso 1.000000 GR
C7 C 0.57008(8) 0.0947(3) 0.57652(19) 0.0366(6) Uani 1.000000 .
C8 C 0.52353(9) 0.0537(3) 0.6402(2) 0.0451(7) Uani 1.000000 .
H8 H 0.51452(9) 0.0032(3) 0.6804(2) 0.0541(9) Uiso 1.000000 R
C9 C 0.50082(8) 0.1583(3) 0.5871(2) 0.0429(7) Uani 1.000000 .
C10 C 0.51190(8) 0.2278(3) 0.52118(19) 0.0411(7) Uani 1.000000 .
H10 H 0.49608(8) 0.2955(3) 0.48255(19) 0.0493(8) Uiso 1.000000 R
C11 C 0.54706(8) 0.1949(3) 0.51371(19) 0.0368(6) Uani 1.000000 .
C12 C 0.55882(8) 0.2596(3) 0.43744(19) 0.0381(6) Uani 1.000000 .
C13 C 0.56581(9) 0.1792(3) 0.3691(2) 0.0426(7) Uani 1.000000 .
H13 H 0.56338(9) 0.0863(3) 0.3718(2) 0.0511(8) Uiso 1.000000 R
C14 C 0.57628(9) 0.2349(3) 0.2972(2) 0.0434(7) Uani 1.000000 .
H14 H 0.58034(9) 0.1803(3) 0.2509(2) 0.0520(8) Uiso 1.000000 R
C15 C 0.58068(9) 0.3733(3) 0.2949(2) 0.0421(7) Uani 1.000000 .
C16 C 0.57376(12) 0.4542(3) 0.3616(2) 0.0602(9) Uani 1.000000 .
H16 H 0.57674(12) 0.5470(3) 0.3593(2) 0.0722(11) Uiso 1.000000 R
C17 C 0.56237(11) 0.3986(3) 0.4323(2) 0.0548(9) Uani 1.000000 .
H17 H 0.55708(11) 0.4541(3) 0.4764(2) 0.0658(10) Uiso 1.000000 R
C18 C 0.64601(11) 0.4175(5) 0.2509(3) 0.0770(12) Uani 1.000000 .
H18a H 0.65154(11) 0.3230(5) 0.261(2) 0.1155(18) Uiso 1.000000 GR
H18b H 0.65666(17) 0.451(3) 0.2055(10) 0.1155(18) Uiso 1.000000 GR
H18c H 0.65766(15) 0.464(2) 0.3120(11) 0.1155(18) Uiso 1.000000 GR
C19 C 0.75381(9) 0.5189(3) 0.5957(2) 0.0490(8) Uani 1.000000 .
C20 C 0.78265(10) 0.4261(4) 0.6016(2) 0.0573(9) Uani 1.000000 .
H20 H 0.77680(10) 0.3347(4) 0.5938(2) 0.0688(11) Uiso 1.000000 R
C21 C 0.81984(10) 0.4702(4) 0.6189(3) 0.0609(9) Uani 1.000000 .
H21 H 0.83900(10) 0.4072(4) 0.6226(3) 0.0731(11) Uiso 1.000000 R
C22 C 0.82989(10) 0.6041(4) 0.6309(2) 0.0563(9) Uani 1.000000 .
C23 C 0.80113(11) 0.6940(4) 0.6250(3) 0.0724(11) Uani 1.000000 .
H23 H 0.80716(11) 0.7852(4) 0.6330(3) 0.0868(13) Uiso 1.000000 R
C24 C 0.76322(11) 0.6529(4) 0.6074(3) 0.0689(10) Uani 1.000000 .
H24 H 0.74414(11) 0.7163(4) 0.6036(3) 0.0827(13) Uiso 1.000000 R
C25 C 0.87037(10) 0.6521(5) 0.6459(3) 0.0764(12) Uani 1.000000 .
H25a H 0.88805(19) 0.5769(7) 0.662(2) 0.1146(18) Uiso 1.000000 GR
H25b H 0.8701(2) 0.693(3) 0.5869(8) 0.1146(18) Uiso 1.000000 GR
H25c H 0.8789(4) 0.717(2) 0.6980(15) 0.1146(18) Uiso 1.000000 GR
Cl02 Cl 0.45825(2) 0.19849(10) 0.60421(7) 0.0605(3) Uani 1.000000 .
N1 N 0.67431(7) 0.1475(3) 0.61843(18) 0.0459(6) Uani 1.000000 .
H1 H 0.68960(7) 0.2156(3) 0.62654(18) 0.0550(8) Uiso 1.000000 R
N2 N 0.55773(7) 0.0226(3) 0.63597(17) 0.0431(6) Uani 1.000000 .
O1 O 0.57901(8) 0.3620(3) 0.11824(15) 0.0639(7) Uani 1.000000 .
O2 O 0.58822(9) 0.5838(3) 0.19742(19) 0.0782(8) Uani 1.000000 .
O3 O 0.69416(8) 0.3843(4) 0.48241(18) 0.0933(10) Uani 1.000000 .
O4 O 0.68228(9) 0.5867(3) 0.5588(3) 0.1136(13) Uani 1.000000 .
O5 O 0.70588(8) 0.3882(3) 0.65132(17) 0.0768(8) Uani 1.000000 .
S1 S 0.59589(3) 0.44228(8) 0.20461(6) 0.0510(3) Uani 1.000000 .
S2 S 0.70493(3) 0.46650(10) 0.56784(7) 0.0570(3) Uani 1.000000 .

loop_
_atom_site_aniso_label
_atom_site_aniso_U_11
_atom_site_aniso_U_22
_atom_site_aniso_U_33
_atom_site_aniso_U_12
_atom_site_aniso_U_13
_atom_site_aniso_U_23
S1 0.0713(6) 0.0512(5) 0.0337(4) -0.0068(4) 0.0234(4) 0.0050(4)
Cl02 0.0503(5) 0.0738(6) 0.0697(6) 0.0073(4) 0.0366(4) 0.0037(5)
S2 0.0553(5) 0.0651(6) 0.0543(5) -0.0051(4) 0.0250(4) -0.0001(4)
O1 0.0869(17) 0.0722(16) 0.0330(11) -0.0143(14) 0.0232(11) -0.0032(11)
N2 0.0423(14) 0.0530(15) 0.0346(13) -0.0011(12) 0.0154(11) 0.0076(12)
N1 0.0358(13) 0.0538(16) 0.0456(14) -0.0043(12) 0.0128(11) 0.0011(13)
O5 0.0861(19) 0.092(2) 0.0502(14) -0.0449(16) 0.0235(13) -0.0069(14)
O2 0.129(2) 0.0546(15) 0.0617(16) -0.0012(15) 0.0481(16) 0.0125(13)
C11 0.0358(14) 0.0441(16) 0.0292(13) -0.0023(13) 0.0110(12) -0.0040(13)
O3 0.0705(18) 0.153(3) 0.0471(15) -0.0191(18) 0.0125(13) -0.0258(18)
C4 0.0373(14) 0.0442(17) 0.0289(14) -0.0009(13) 0.0130(12) 0.0036(12)
C7 0.0370(15) 0.0419(16) 0.0304(14) -0.0031(12) 0.0121(12) -0.0032(13)
C10 0.0419(16) 0.0480(17) 0.0329(15) 0.0038(13) 0.0136(13) 0.0028(13)
C12 0.0396(15) 0.0453(17) 0.0292(14) 0.0014(13) 0.0127(12) 0.0047(13)
C15 0.0537(18) 0.0444(17) 0.0297(15) -0.0016(14) 0.0174(13) 0.0022(13)
C9 0.0373(15) 0.0546(18) 0.0392(16) -0.0021(14) 0.0171(13) -0.0032(14)
C8 0.0432(16) 0.0576(19) 0.0392(16) -0.0030(15) 0.0209(13) 0.0056(15)
C3 0.0469(17) 0.0461(18) 0.0391(16) -0.0028(14) 0.0162(13) 0.0026(14)
C13 0.0537(18) 0.0378(16) 0.0411(16) -0.0056(14) 0.0235(14) -0.0027(13)
C5 0.0392(16) 0.0463(18) 0.0431(16) 0.0043(13) 0.0160(13) 0.0023(14)
C14 0.0555(18) 0.0445(17) 0.0359(16) -0.0024(14) 0.0238(14) -0.0038(14)
C1 0.0383(16) 0.059(2) 0.0333(15) 0.0066(14) 0.0122(13) 0.0054(14)
C2 0.0521(19) 0.0477(18) 0.0439(17) 0.0101(15) 0.0178(15) 0.0042(15)
C19 0.0563(19) 0.059(2) 0.0382(16) 0.0004(16) 0.0255(15) 0.0007(15)
O4 0.0699(19) 0.077(2) 0.212(4) 0.0074(16) 0.075(2) 0.013(2)
C17 0.089(3) 0.0446(18) 0.0419(17) 0.0050(17) 0.0377(17) -0.0018(15)
C22 0.052(2) 0.077(3) 0.0383(17) -0.0036(18) 0.0163(15) -0.0030(17)
C20 0.065(2) 0.056(2) 0.052(2) 0.0037(17) 0.0229(17) 0.0019(17)
C16 0.105(3) 0.0364(17) 0.053(2) 0.0010(18) 0.045(2) 0.0039(15)
C21 0.052(2) 0.078(3) 0.051(2) 0.0132(19) 0.0180(16) 0.0042(19)
C6 0.0414(18) 0.090(3) 0.056(2) 0.0123(18) 0.0179(16) 0.008(2)
C23 0.065(2) 0.062(2) 0.098(3) -0.013(2) 0.040(2) -0.013(2)
C24 0.065(2) 0.057(2) 0.094(3) 0.0036(18) 0.040(2) -0.006(2)
C25 0.051(2) 0.116(4) 0.060(2) -0.014(2) 0.0190(18) -0.010(2)
C18 0.071(2) 0.106(3) 0.059(2) -0.017(2) 0.030(2) 0.012(2)

loop_
_atom_type_symbol
_atom_type_scat_dispersion_real
_atom_type_scat_dispersion_imag
_atom_type_scat_Cromer_Mann_a1
_atom_type_scat_Cromer_Mann_a2
_atom_type_scat_Cromer_Mann_a3
_atom_type_scat_Cromer_Mann_a4
_atom_type_scat_Cromer_Mann_b1
_atom_type_scat_Cromer_Mann_b2
_atom_type_scat_Cromer_Mann_b3
_atom_type_scat_Cromer_Mann_b4
_atom_type_scat_Cromer_Mann_c
_atom_type_scat_source
_atom_type_scat_dispersion_source
C 0.00347 0.00161 2.31000 1.02000 1.58860 0.86500 20.84390 10.20750 0.56870 51.65120 0.21560 'International Tables Volume C Table 6.1.1.4 (pp. 500-502)' 'Henke, Gullikson and Davis, At. Data and Nucl. Data Tables, 1993, 54, 2'
Cl 0.14873 0.16029 11.46040 7.19640 6.25560 1.64550 0.01040 1.16620 18.51940 47.77840 -9.55740 'International Tables Volume C Table 6.1.1.4 (pp. 500-502)' 'Henke, Gullikson and Davis, At. Data and Nucl. Data Tables, 1993, 54, 2'
H 0.00000 0.00000 0.49300 0.32291 0.14019 0.04081 10.51090 26.12570 3.14236 57.79970 0.00304 'International Tables Volume C Table 6.1.1.4 (pp. 500-502)' 'Henke, Gullikson and Davis, At. Data and Nucl. Data Tables, 1993, 54, 2'
N 0.00653 0.00323 12.21260 3.13220 2.01250 1.16630 0.00570 9.89330 28.99750 0.58260 -11.52900 'International Tables Volume C Table 6.1.1.4 (pp. 500-502)' 'Henke, Gullikson and Davis, At. Data and Nucl. Data Tables, 1993, 54, 2'
O 0.01158 0.00611 3.04850 2.28680 1.54630 0.86700 13.27710 5.70110 0.32390 32.90890 0.25080 'International Tables Volume C Table 6.1.1.4 (pp. 500-502)' 'Henke, Gullikson and Davis, At. Data and Nucl. Data Tables, 1993, 54, 2'
S 0.12424 0.12443 6.90530 5.20340 1.43790 1.58630 1.46790 22.21510 0.25360 56.17200 0.86690 'International Tables Volume C Table 6.1.1.4 (pp. 500-502)' 'Henke, Gullikson and Davis, At. Data and Nucl. Data Tables, 1993, 54, 2'

loop_
_geom_angle_atom_site_label_1
_geom_angle_atom_site_label_2
_geom_angle_atom_site_label_3
_geom_angle
_geom_angle_site_symmetry_1
_geom_angle_site_symmetry_3
O2 S1 O1 118.28(16) . .
C15 S1 O1 107.60(14) . .
C15 S1 O2 109.03(15) . .
C18 S1 O1 108.16(19) . .
C18 S1 O2 108.8(2) . .
C18 S1 C15 104.12(16) . .
O3 S2 O5 110.86(18) . .
C19 S2 O5 105.50(15) . .
C19 S2 O3 106.91(16) . .
O4 S2 O5 110.5(2) . .
O4 S2 O3 115.9(2) . .
O4 S2 C19 106.47(17) . .
C8 N2 C7 118.3(3) . .
C5 N1 H1 118.11(18) . .
C1 N1 H1 118.11(16) . .
C1 N1 C5 123.8(3) . .
C10 C11 C7 117.7(2) . .
C12 C11 C7 121.7(2) . .
C12 C11 C10 120.5(3) . .
C3 C4 C7 123.1(3) . .
C5 C4 C7 119.4(3) . .
C5 C4 C3 117.2(3) . .
C11 C7 N2 122.8(2) . .
C4 C7 N2 114.0(2) . .
C4 C7 C11 123.1(2) . .
H10 C10 C11 120.73(16) . .
C9 C10 C11 118.5(3) . .
C9 C10 H10 120.73(17) . .
C13 C12 C11 119.3(3) . .
C17 C12 C11 121.8(3) . .
C17 C12 C13 118.9(3) . .
C14 C15 S1 118.5(2) . .
C16 C15 S1 121.0(2) . .
C16 C15 C14 120.5(3) . .
C10 C9 Cl02 121.2(2) . .
C8 C9 Cl02 118.6(2) . .
C8 C9 C10 120.1(3) . .
C9 C8 N2 122.2(3) . .
H8 C8 N2 118.90(17) . .
H8 C8 C9 118.90(17) . .
H3 C3 C4 119.69(17) . .
C2 C3 C4 120.6(3) . .
C2 C3 H3 119.69(19) . .
H13 C13 C12 119.46(17) . .
C14 C13 C12 121.1(3) . .
C14 C13 H13 119.46(18) . .
C4 C5 N1 120.7(3) . .
H5 C5 N1 119.64(18) . .
H5 C5 C4 119.64(17) . .
C13 C14 C15 119.2(3) . .
H14 C14 C15 120.42(17) . .
H14 C14 C13 120.42(18) . .
C2 C1 N1 117.6(3) . .
C6 C1 N1 117.5(3) . .
C6 C1 C2 124.9(3) . .
C1 C2 C3 120.0(3) . .
H2 C2 C3 119.98(19) . .
H2 C2 C1 119.98(18) . .
C20 C19 S2 120.7(3) . .
C24 C19 S2 120.2(3) . .
C24 C19 C20 119.1(3) . .
H17 C17 C12 119.99(17) . .
C16 C17 C12 120.0(3) . .
C16 C17 H17 119.99(19) . .
C23 C22 C21 117.4(3) . .
C25 C22 C21 122.1(4) . .
C25 C22 C23 120.5(4) . .
H20 C20 C19 120.3(2) . .
C21 C20 C19 119.4(3) . .
C21 C20 H20 120.3(2) . .
C17 C16 C15 120.3(3) . .
H16 C16 C15 119.85(18) . .
H16 C16 C17 119.85(19) . .
C20 C21 C22 122.4(3) . .
H21 C21 C22 118.8(2) . .
H21 C21 C20 118.8(2) . .
H6a C6 C1 109.5 . .
H6b C6 C1 109.5 . .
H6b C6 H6a 109.5 . .
H6c C6 C1 109.5 . .
H6c C6 H6a 109.5 . .
H6c C6 H6b 109.5 . .
H23 C23 C22 119.1(2) . .
C24 C23 C22 121.7(4) . .
C24 C23 H23 119.1(2) . .
C23 C24 C19 120.0(4) . .
H24 C24 C19 120.0(2) . .
H24 C24 C23 120.0(2) . .
H25a C25 C22 109.5 . .
H25b C25 C22 109.5 . .
H25b C25 H25a 109.5 . .
H25c C25 C22 109.5 . .
H25c C25 H25a 109.5 . .
H25c C25 H25b 109.5 . .
H18a C18 S1 109.5 . .
H18b C18 S1 109.5 . .
H18b C18 H18a 109.5 . .
H18c C18 S1 109.5 . .
H18c C18 H18a 109.5 . .
H18c C18 H18b 109.5 . .

loop_
_geom_bond_atom_site_label_1
_geom_bond_atom_site_label_2
_geom_bond_distance
_geom_bond_site_symmetry_2
S1 O1 1.432(2) .
S1 O2 1.429(3) .
S1 C15 1.771(3) .
S1 C18 1.729(4) .
Cl02 C9 1.730(3) .
S2 O5 1.449(3) .
S2 O3 1.429(3) .
S2 C19 1.769(3) .
S2 O4 1.434(3) .
N2 C7 1.341(4) .
N2 C8 1.324(4) .
N1 H1 0.8600 .
N1 C5 1.337(4) .
N1 C1 1.336(4) .
C11 C7 1.405(4) .
C11 C10 1.383(4) .
C11 C12 1.499(4) .
C4 C7 1.477(4) .
C4 C3 1.394(4) .
C4 C5 1.371(4) .
C10 H10 0.9300 .
C10 C9 1.377(4) .
C12 C13 1.387(4) .
C12 C17 1.392(4) .
C15 C14 1.386(4) .
C15 C16 1.370(4) .
C9 C8 1.379(4) .
C8 H8 0.9300 .
C3 H3 0.9300 .
C3 C2 1.379(4) .
C13 H13 0.9300 .
C13 C14 1.377(4) .
C5 H5 0.9300 .
C14 H14 0.9300 .
C1 C2 1.382(4) .
C1 C6 1.490(4) .
C2 H2 0.9300 .
C19 C20 1.385(5) .
C19 C24 1.370(5) .
C17 H17 0.9300 .
C17 C16 1.381(4) .
C22 C21 1.374(5) .
C22 C23 1.364(5) .
C22 C25 1.502(5) .
C20 H20 0.9300 .
C20 C21 1.369(5) .
C16 H16 0.9300 .
C21 H21 0.9300 .
C6 H6a 0.9600 .
C6 H6b 0.9600 .
C6 H6c 0.9600 .
C23 H23 0.9300 .
C23 C24 1.384(5) .
C24 H24 0.9300 .
C25 H25a 0.9600 .
C25 H25b 0.9600 .
C25 H25c 0.9600 .
C18 H18a 0.9600 .
C18 H18b 0.9600 .
C18 H18c 0.9600 .

loop_
_geom_torsion_atom_site_label_1
_geom_torsion_atom_site_label_2
_geom_torsion_atom_site_label_3
_geom_torsion_atom_site_label_4
_geom_torsion
_geom_torsion_site_symmetry_1
_geom_torsion_site_symmetry_2
_geom_torsion_site_symmetry_3
_geom_torsion_site_symmetry_4
S1 C15 C14 C13 177.7(2) . . . .
S1 C15 C16 C17 -179.2(3) . . . .
Cl02 C9 C10 C11 177.3(2) . . . .
Cl02 C9 C8 N2 -175.5(2) . . . .
S2 C19 C20 C21 177.1(3) . . . .
S2 C19 C24 C23 -177.2(3) . . . .
N2 C7 C11 C10 6.3(3) . . . .
N2 C7 C11 C12 -170.6(3) . . . .
N2 C7 C4 C3 44.2(3) . . . .
N2 C7 C4 C5 -129.6(2) . . . .
N2 C8 C9 C10 5.2(4) . . . .
N1 C5 C4 C7 174.8(2) . . . .
N1 C5 C4 C3 0.6(3) . . . .
N1 C1 C2 C3 0.1(3) . . . .
C11 C7 C4 C3 -139.9(3) . . . .
C11 C7 C4 C5 46.3(3) . . . .
C11 C10 C9 C8 -3.4(3) . . . .
C11 C12 C13 C14 179.3(3) . . . .
C11 C12 C17 C16 179.2(3) . . . .
C4 C3 C2 C1 1.3(3) . . . .
C12 C13 C14 C15 1.4(3) . . . .
C12 C17 C16 C15 1.6(4) . . . .
C3 C2 C1 C6 -179.9(3) . . . .
C19 C20 C21 C22 0.1(4) . . . .
C19 C24 C23 C22 0.2(5) . . . .
